data_7251989
loop_
_publ_author_name
'Guo, Yanqing'
'Li, Haitao'
'Liu, Lu'
'Li, Rong'

_publ_section_title
;
 pH-Regulated structural evolution enables excitation-dependent tunable
 and quasi-white-light emission in tetrazole-based d10 coordination
 polymers
;
_journal_name_full CrystEngComm
_journal_paper_doi 10.1039/D6CE00111D
_journal_year 2026
_chemical_formula_moiety 'C14 H11 Cd0.50 N5 O5'
_chemical_formula_sum 'C14 H11 Cd0.5 N5 O5'
_chemical_formula_weight 385.48
_chemical_melting_point ?
_space_group_crystal_system triclinic
_space_group_IT_number 2
_space_group_name_Hall '-P 1'
_space_group_name_H-M_alt 'P -1'
_atom_sites_solution_hydrogens mixed
_audit_creation_method SHELXL-2014/6
_audit_update_record
;
2016-09-19 deposited with the CCDC.	2026-05-11 downloaded from the CCDC.
;
_cell_angle_alpha 93.640(6)
_cell_angle_beta 97.775(4)
_cell_angle_gamma 98.916(8)
_cell_formula_units_Z 2
_cell_length_a 6.536(3)
_cell_length_b 8.817(4)
_cell_length_c 13.687(7)
_cell_measurement_reflns_used 2487
_cell_measurement_temperature 293(2)
_cell_measurement_theta_max 27.4758
_cell_measurement_theta_min 2.3469
_cell_volume 769.2(6)
_computing_structure_refinement 'SHELXL-2014/6 (Sheldrick, 2014)'
_diffrn_ambient_temperature 293(2)
_diffrn_measured_fraction_theta_full 0.985
_diffrn_measured_fraction_theta_max 0.966
_diffrn_measurement_device_type Mercury2
_diffrn_radiation_type MoK\a
_diffrn_radiation_wavelength 0.71073
_diffrn_reflns_av_R_equivalents 0.0223
_diffrn_reflns_av_unetI/netI 0.0330
_diffrn_reflns_Laue_measured_fraction_full 0.985
_diffrn_reflns_Laue_measured_fraction_max 0.966
_diffrn_reflns_limit_h_max 8
_diffrn_reflns_limit_h_min -8
_diffrn_reflns_limit_k_max 11
_diffrn_reflns_limit_k_min -11
_diffrn_reflns_limit_l_max 17
_diffrn_reflns_limit_l_min -17
_diffrn_reflns_number 6856
_diffrn_reflns_point_group_measured_fraction_full 0.985
_diffrn_reflns_point_group_measured_fraction_max 0.966
_diffrn_reflns_theta_full 25.242
_diffrn_reflns_theta_max 27.478
_diffrn_reflns_theta_min 3.015
_exptl_absorpt_coefficient_mu 0.785
_exptl_absorpt_correction_T_max 1.0000
_exptl_absorpt_correction_T_min 0.7523
_exptl_absorpt_correction_type multi-scan
_exptl_crystal_colour colourless
_exptl_crystal_density_diffrn 1.664
_exptl_crystal_description Prism
_exptl_crystal_F_000 388
_exptl_crystal_size_max 0.35
_exptl_crystal_size_mid 0.23
_exptl_crystal_size_min 0.12
_refine_diff_density_max 0.377
_refine_diff_density_min -0.562
_refine_diff_density_rms 0.066
_refine_ls_extinction_method none
_refine_ls_goodness_of_fit_ref 1.093
_refine_ls_hydrogen_treatment mixed
_refine_ls_matrix_type full
_refine_ls_number_parameters 237
_refine_ls_number_reflns 3406
_refine_ls_number_restraints 3
_refine_ls_restrained_S_all 1.093
_refine_ls_R_factor_all 0.0286
_refine_ls_R_factor_gt 0.0275
_refine_ls_shift/su_max 0.001
_refine_ls_shift/su_mean 0.000
_refine_ls_structure_factor_coef Fsqd
_refine_ls_weighting_details 'w=1/[\s^2^(Fo^2^)+(0.0382P)^2^+0.0606P] where P=(Fo^2^+2Fc^2^)/3'
_refine_ls_weighting_scheme calc
_refine_ls_wR_factor_gt 0.0686
_refine_ls_wR_factor_ref 0.0695
_reflns_Friedel_coverage 0.000
_reflns_number_gt 3309
_reflns_number_total 3406
_reflns_threshold_expression 'I > 2\s(I)'
_cod_data_source_file d6ce00111d2.cif
_cod_data_source_block a_CCDC1
_cod_depositor_comments
;
The following automatic conversions were performed:

data item '_chemical_melting_point' value 'not measured' was changed
to '?' -- the value is undefined or not given.

data item '_exptl_absorpt_correction_type' value 'Multi-scan' was
changed to 'multi-scan' in accordance with the
/home/data/users/saulius/crontab/automatic-downloads/rss-feeds/RSC/lib/dictionaries/cif_core.dic
dictionary named 'cif_core.dic' version 2.4.2 last updated on
2011-04-26.

Automatic conversion script
Id: cif_fix_values 8170 2020-07-09 18:12:32Z antanas 
;
_cod_original_formula_sum 'C14 H11 Cd0.50 N5 O5'
_cod_database_code 7251989
_shelx_space_group_comment
;
The symmetry employed for this shelxl refinement is uniquely defined
by the following loop, which should always be used as a source of
symmetry information in preference to the above space-group names.
They are only intended as comments.
;
_shelxl_version_number 2014/6

loop_
_space_group_symop_operation_xyz
'x, y, z'
'-x, -y, -z'

loop_
_atom_site_label
_atom_site_type_symbol
_atom_site_fract_x
_atom_site_fract_y
_atom_site_fract_z
_atom_site_U_iso_or_equiv
_atom_site_adp_type
_atom_site_occupancy
_atom_site_site_symmetry_order
_atom_site_calc_flag
_atom_site_refinement_flags_posn
_atom_site_refinement_flags_adp
_atom_site_refinement_flags_occupancy
_atom_site_disorder_assembly
_atom_site_disorder_group
Cd1 Cd 0.0000 0.5000 0.5000 0.02560(8) Uani 1 2 d S . P . .
O1W O -0.3000(2) 0.3665(2) 0.40206(11) 0.0375(4) Uani 1 1 d D . . . .
H1WA H -0.419(2) 0.391(3) 0.401(2) 0.056 Uiso 1 1 d D U . . .
H1WB H -0.277(4) 0.351(3) 0.3441(10) 0.056 Uiso 1 1 d D U . . .
O21 O 0.3392(2) 0.07140(19) 1.07567(12) 0.0387(4) Uani 1 1 d . . . . .
O22 O 0.3613(3) 0.0898(2) 0.91502(13) 0.0408(4) Uani 1 1 d . . . . .
O23 O -0.4155(3) 0.4283(2) 1.11986(13) 0.0409(4) Uani 1 1 d . . . . .
O24 O -0.2329(3) 0.2849(2) 1.21572(11) 0.0405(4) Uani 1 1 d . . . . .
N11 N 0.1436(3) 0.2658(2) 0.50736(14) 0.0337(4) Uani 1 1 d . . . . .
N21 N -0.0709(3) 0.3835(2) 0.70938(13) 0.0320(4) Uani 1 1 d . . . . .
N22 N -0.1601(3) 0.4602(2) 0.63819(12) 0.0314(4) Uani 1 1 d . . . . .
N23 N -0.3161(3) 0.5184(2) 0.66710(13) 0.0332(4) Uani 1 1 d . . . . .
N24 N -0.3332(3) 0.4816(2) 0.75927(12) 0.0302(4) Uani 1 1 d . . . . .
C11 C 0.2765(4) 0.0671(3) 0.4215(2) 0.0495(7) Uani 1 1 d . . . . .
H11A H 0.2686 0.0048 0.3632 0.059 Uiso 1 1 calc R U . . .
C12 C 0.1427(4) 0.1741(3) 0.42692(19) 0.0463(6) Uani 1 1 d . . . . .
H12A H 0.0474 0.1817 0.3712 0.056 Uiso 1 1 calc R U . . .
C13 C 0.2752(4) 0.2472(3) 0.58712(18) 0.0411(5) Uani 1 1 d . . . . .
H13A H 0.2738 0.3066 0.6456 0.049 Uiso 1 1 calc R U . . .
C14 C 0.4141(4) 0.1436(3) 0.58721(19) 0.0427(6) Uani 1 1 d . . . . .
H14A H 0.5031 0.1350 0.6449 0.051 Uiso 1 1 calc R U . . .
C15 C 0.4214(3) 0.0529(2) 0.50233(17) 0.0317(5) Uani 1 1 d . . . . .
C21 C 0.1025(3) 0.2026(2) 0.98203(15) 0.0248(4) Uani 1 1 d . . . . .
C22 C 0.0389(3) 0.2555(2) 0.89118(15) 0.0261(4) Uani 1 1 d . . . . .
H22A H 0.1079 0.2360 0.8378 0.031 Uiso 1 1 calc R U . . .
C23 C -0.1269(3) 0.3373(2) 0.87948(14) 0.0241(4) Uani 1 1 d . . . . .
C24 C -0.2309(3) 0.3635(2) 0.95936(14) 0.0240(4) Uani 1 1 d . . . . .
H24A H -0.3435 0.4167 0.9521 0.029 Uiso 1 1 calc R U . . .
C25 C -0.1668(3) 0.3101(2) 1.05057(14) 0.0233(4) Uani 1 1 d . . . . .
C26 C 0.0004(3) 0.2298(2) 1.06232(14) 0.0251(4) Uani 1 1 d . . . . .
H26A H 0.0434 0.1948 1.1232 0.030 Uiso 1 1 calc R U . . .
C27 C -0.2747(3) 0.3391(2) 1.13770(14) 0.0265(4) Uani 1 1 d . . . . .
C28 C 0.2805(3) 0.1156(2) 0.99131(15) 0.0273(4) Uani 1 1 d . . . . .
C29 C -0.1807(3) 0.3987(2) 0.78343(14) 0.0245(4) Uani 1 1 d . . . . .
H27A H -0.474(5) 0.437(4) 1.162(3) 0.065(11) Uiso 1 1 d . . . . .
H28A H 0.489(14) 0.031(10) 0.920(6) 0.31(5) Uiso 1 1 d . . . . .

loop_
_atom_site_aniso_label
_atom_site_aniso_U_11
_atom_site_aniso_U_22
_atom_site_aniso_U_33
_atom_site_aniso_U_23
_atom_site_aniso_U_13
_atom_site_aniso_U_12
Cd1 0.02978(12) 0.03415(13) 0.01955(11) 0.00726(8) 0.00949(8) 0.01891(8)
O1W 0.0324(8) 0.0589(10) 0.0238(8) 0.0010(7) 0.0040(6) 0.0171(7)
O21 0.0384(8) 0.0463(9) 0.0371(9) 0.0075(7) 0.0021(7) 0.0268(7)
O22 0.0386(9) 0.0516(10) 0.0440(10) 0.0115(7) 0.0181(7) 0.0301(8)
O23 0.0467(10) 0.0622(11) 0.0289(9) 0.0164(7) 0.0200(7) 0.0384(9)
O24 0.0515(10) 0.0574(10) 0.0211(7) 0.0087(7) 0.0090(7) 0.0302(8)
N11 0.0341(9) 0.0338(9) 0.0387(10) 0.0051(7) 0.0079(8) 0.0193(7)
N21 0.0345(9) 0.0455(10) 0.0244(9) 0.0105(7) 0.0117(7) 0.0231(8)
N22 0.0323(9) 0.0473(11) 0.0214(8) 0.0087(7) 0.0095(7) 0.0202(8)
N23 0.0331(9) 0.0518(11) 0.0233(9) 0.0106(7) 0.0114(7) 0.0242(8)
N24 0.0303(9) 0.0463(10) 0.0215(8) 0.0085(7) 0.0102(7) 0.0218(8)
C11 0.0557(15) 0.0464(14) 0.0474(15) -0.0142(11) -0.0098(12) 0.0336(12)
C12 0.0486(14) 0.0479(14) 0.0445(14) -0.0050(11) -0.0073(11) 0.0300(11)
C13 0.0481(13) 0.0471(13) 0.0357(12) 0.0038(10) 0.0086(10) 0.0292(11)
C14 0.0450(13) 0.0506(14) 0.0385(13) 0.0037(10) 0.0022(10) 0.0305(11)
C15 0.0290(10) 0.0264(10) 0.0425(12) 0.0044(8) 0.0057(9) 0.0119(8)
C21 0.0224(9) 0.0257(9) 0.0289(10) 0.0033(7) 0.0036(7) 0.0117(7)
C22 0.0253(9) 0.0307(10) 0.0261(10) 0.0036(7) 0.0084(8) 0.0120(8)
C23 0.0242(9) 0.0278(9) 0.0226(9) 0.0042(7) 0.0039(7) 0.0098(7)
C24 0.0226(9) 0.0291(10) 0.0241(9) 0.0045(7) 0.0052(7) 0.0132(7)
C25 0.0244(9) 0.0266(9) 0.0212(9) 0.0027(7) 0.0050(7) 0.0100(7)
C26 0.0248(9) 0.0285(9) 0.0242(9) 0.0044(7) 0.0015(7) 0.0124(7)
C27 0.0269(9) 0.0321(10) 0.0230(9) 0.0020(7) 0.0046(7) 0.0124(8)
C28 0.0244(9) 0.0275(10) 0.0322(11) 0.0038(8) 0.0040(8) 0.0111(8)
C29 0.0254(9) 0.0309(10) 0.0204(9) 0.0021(7) 0.0068(7) 0.0116(8)

loop_
_atom_type_symbol
_atom_type_description
_atom_type_scat_dispersion_real
_atom_type_scat_dispersion_imag
_atom_type_scat_source
C C 0.0033 0.0016 'International Tables Vol C Tables 4.2.6.8 and 6.1.1.4'
Cd Cd -0.8075 1.2024 'International Tables Vol C Tables 4.2.6.8 and 6.1.1.4'
N N 0.0061 0.0033 'International Tables Vol C Tables 4.2.6.8 and 6.1.1.4'
O O 0.0106 0.0060 'International Tables Vol C Tables 4.2.6.8 and 6.1.1.4'
H H 0.0000 0.0000 'International Tables Vol C Tables 4.2.6.8 and 6.1.1.4'

loop_
_geom_angle_atom_site_label_1
_geom_angle_atom_site_label_2
_geom_angle_atom_site_label_3
_geom_angle
_geom_angle_site_symmetry_1
_geom_angle_site_symmetry_3
_geom_angle_publ_flag
N22 Cd1 N22 180.0 2_566 . ?
N22 Cd1 O1W 89.41(7) 2_566 2_566 ?
N22 Cd1 O1W 90.59(7) . 2_566 ?
N22 Cd1 O1W 90.59(7) 2_566 . ?
N22 Cd1 O1W 89.41(7) . . ?
O1W Cd1 O1W 180.00(8) 2_566 . ?
N22 Cd1 N11 86.60(7) 2_566 . ?
N22 Cd1 N11 93.40(7) . . ?
O1W Cd1 N11 90.28(7) 2_566 . ?
O1W Cd1 N11 89.72(7) . . ?
N22 Cd1 N11 93.40(7) 2_566 2_566 ?
N22 Cd1 N11 86.60(7) . 2_566 ?
O1W Cd1 N11 89.72(7) 2_566 2_566 ?
O1W Cd1 N11 90.28(7) . 2_566 ?
N11 Cd1 N11 180.0 . 2_566 ?
C12 N11 C13 116.78(19) . . ?
C12 N11 Cd1 121.74(15) . . ?
C13 N11 Cd1 119.03(15) . . ?
C29 N21 N22 104.30(16) . . ?
N23 N22 N21 110.75(16) . . ?
N23 N22 Cd1 129.88(13) . . ?
N21 N22 Cd1 118.71(13) . . ?
N22 N23 N24 108.43(15) . . ?
N23 N24 C29 105.50(16) . . ?
C15 C11 C12 120.2(2) . . ?
N11 C12 C11 123.3(2) . . ?
N11 C13 C14 123.1(2) . . ?
C15 C14 C13 120.4(2) . . ?
C14 C15 C11 115.97(19) . . ?
C14 C15 C15 122.0(2) . 2_656 ?
C11 C15 C15 122.0(3) . 2_656 ?
C26 C21 C22 120.46(17) . . ?
C26 C21 C28 120.75(17) . . ?
C22 C21 C28 118.80(18) . . ?
C23 C22 C21 120.54(18) . . ?
C24 C23 C22 119.19(17) . . ?
C24 C23 C29 122.23(17) . . ?
C22 C23 C29 118.54(18) . . ?
C23 C24 C25 120.17(17) . . ?
C26 C25 C24 120.50(18) . . ?
C26 C25 C27 118.54(16) . . ?
C24 C25 C27 120.96(17) . . ?
C21 C26 C25 119.13(17) . . ?
O24 C27 O23 124.91(19) . . ?
O24 C27 C25 122.50(18) . . ?
O23 C27 C25 112.59(17) . . ?
O22 C28 O21 124.58(18) . . ?
O22 C28 C21 117.67(17) . . ?
O21 C28 C21 117.74(18) . . ?
N21 C29 N24 111.02(17) . . ?
N21 C29 C23 122.15(17) . . ?
N24 C29 C23 126.75(17) . . ?

loop_
_geom_bond_atom_site_label_1
_geom_bond_atom_site_label_2
_geom_bond_distance
_geom_bond_site_symmetry_2
_geom_bond_publ_flag
Cd1 N22 2.3024(19) 2_566 ?
Cd1 N22 2.3025(19) . ?
Cd1 O1W 2.3238(18) 2_566 ?
Cd1 O1W 2.3238(17) . ?
Cd1 N11 2.3994(19) . ?
Cd1 N11 2.3994(19) 2_566 ?
O21 C28 1.271(2) . ?
O22 C28 1.256(3) . ?
O23 C27 1.309(2) . ?
O24 C27 1.213(2) . ?
N11 C12 1.323(3) . ?
N11 C13 1.331(3) . ?
N21 C29 1.330(3) . ?
N21 N22 1.341(2) . ?
N22 N23 1.305(2) . ?
N23 N24 1.337(2) . ?
N24 C29 1.343(2) . ?
C11 C15 1.381(3) . ?
C11 C12 1.387(3) . ?
C13 C14 1.384(3) . ?
C14 C15 1.378(3) . ?
C15 C15 1.497(4) 2_656 ?
C21 C26 1.388(3) . ?
C21 C22 1.389(3) . ?
C21 C28 1.485(3) . ?
C22 C23 1.390(3) . ?
C23 C24 1.389(3) . ?
C23 C29 1.473(3) . ?
C24 C25 1.396(3) . ?
C25 C26 1.389(3) . ?
C25 C27 1.493(3) . ?
